data_8000279
loop_
_publ_author_name
'Gui, Di'
'Ji, Lijun'
'Muhammad, Azeem'
'Li, Wei'
'Cai, Weizhao'
'Li, Yanchun'
'Li, Xiaodong'
'Wu, Xiang'
'Lu, Peixiang'

_publ_section_title
;
 Jahn-Teller Effect on Framework Flexibility of Hybrid Organic-Inorganic
 Perovskites.
;
_journal_name_full 'The journal of physical chemistry letters'
_journal_page_first 751
_journal_page_last 755
_journal_paper_doi 10.1021/acs.jpclett.7b03229
_journal_year 2018
_chemical_absolute_configuration ad
_chemical_formula_moiety 'C3 H3 Cu O6, C H6 N3'
_chemical_formula_sum 'C4 H9 Cu N3 O6'
_chemical_formula_weight 258.68
_space_group_crystal_system orthorhombic
_space_group_IT_number 33
_space_group_name_Hall 'P 2c -2n'
_space_group_name_H-M_alt 'P n a 21'
_symmetry_space_group_name_Hall 'P 2c -2n'
_symmetry_space_group_name_H-M 'P n a 21'
_atom_sites_solution_hydrogens geom
_atom_sites_solution_primary direct
_atom_sites_solution_secondary difmap
_audit_creation_date 2017-08-04
_audit_creation_method
;
Olex2 1.2
(compiled 2017.03.28 svn.r3405 for OlexSys, GUI svn.r5370)
;
_cell_angle_alpha 90.00
_cell_angle_beta 90.00
_cell_angle_gamma 90.00
_cell_formula_units_Z 4
_cell_length_a 8.5410(3)
_cell_length_b 9.0472(4)
_cell_length_c 11.3619(4)
_cell_measurement_reflns_used 12199
_cell_measurement_temperature 270.02(2)
_cell_measurement_theta_max 30.1700
_cell_measurement_theta_min 3.7510
_cell_volume 877.96(6)
_computing_molecular_graphics 'Olex2 (Dolomanov et al., 2009)'
_computing_publication_material 'Olex2 (Dolomanov et al., 2009)'
_computing_structure_refinement 'XL (Sheldrick, 2008)'
_computing_structure_solution 'SHELXS-97 (Sheldrick, 1990)'
_diffrn_ambient_temperature 270.02(2)
_diffrn_measured_fraction_theta_full 0.971
_diffrn_measured_fraction_theta_max 0.971
_diffrn_measurement_device_type 'XtaLAB Pro: Kappa single'
_diffrn_radiation_monochromator graphite
_diffrn_radiation_type MoK\a
_diffrn_radiation_wavelength 0.71073
_diffrn_reflns_av_R_equivalents 0.0190
_diffrn_reflns_av_unetI/netI 0.0087
_diffrn_reflns_limit_h_max 12
_diffrn_reflns_limit_h_min -11
_diffrn_reflns_limit_k_max 12
_diffrn_reflns_limit_k_min -12
_diffrn_reflns_limit_l_max 15
_diffrn_reflns_limit_l_min -16
_diffrn_reflns_number 23319
_diffrn_reflns_theta_full 30.12
_diffrn_reflns_theta_max 30.12
_diffrn_reflns_theta_min 3.74
_diffrn_source 'fine-focus sealed tube'
_exptl_absorpt_coefficient_mu 2.499
_exptl_crystal_colour blue
_exptl_crystal_density_diffrn 1.957
_exptl_crystal_density_method 'not measured'
_exptl_crystal_description block
_exptl_crystal_F_000 524
_refine_diff_density_max 0.201
_refine_diff_density_min -0.552
_refine_diff_density_rms 0.067
_refine_ls_abs_structure_details 'Flack H D (1983), Acta Cryst. A39, 876-881'
_refine_ls_abs_structure_Flack 0.59(2)
_refine_ls_extinction_method none
_refine_ls_goodness_of_fit_ref 1.097
_refine_ls_hydrogen_treatment mixed
_refine_ls_matrix_type full
_refine_ls_number_parameters 135
_refine_ls_number_reflns 2460
_refine_ls_number_restraints 1
_refine_ls_restrained_S_all 1.097
_refine_ls_R_factor_all 0.0212
_refine_ls_R_factor_gt 0.0207
_refine_ls_shift/su_max 0.001
_refine_ls_shift/su_mean 0.000
_refine_ls_structure_factor_coef Fsqd
_refine_ls_weighting_details 'calc w=1/[\s^2^(Fo^2^)+(0.0287P)^2^+0.4735P] where P=(Fo^2^+2Fc^2^)/3'
_refine_ls_weighting_scheme calc
_refine_ls_wR_factor_gt 0.0580
_refine_ls_wR_factor_ref 0.0583
_reflns_number_gt 2390
_reflns_number_total 2460
_reflns_threshold_expression >2sigma(I)
_cod_data_source_file Cu-270K.cif
_cod_data_source_block Cu_270_00-multiscan
_cod_original_cell_volume 877.95(6)
_cod_database_code 8000279
_olex2_refinement_description
;
1. Fixed Uiso
 At 1.2 times of:
  All C(H) groups, All N(H,H) groups
2.a Aromatic/amide H refined with riding coordinates:
 C1(H1), C2(H2), C3(H3)
2.b X=CH2 refined with riding coordinates:
 N3(H3A,H3B), N2(H2A,H2B)
;
_olex2_submission_special_instructions 'No special instructions were received'

loop_
_space_group_symop_id
_space_group_symop_operation_xyz
1 'x, y, z'
2 '-x, -y, z+1/2'
3 '-x+1/2, y+1/2, z+1/2'
4 'x+1/2, -y+1/2, z'

loop_
_atom_site_label
_atom_site_type_symbol
_atom_site_fract_x
_atom_site_fract_y
_atom_site_fract_z
_atom_site_U_iso_or_equiv
_atom_site_adp_type
_atom_site_occupancy
_atom_site_calc_flag
_atom_site_refinement_flags_posn
Cu1 Cu -0.004417(19) -0.00077(3) 0.47639(11) 0.01329(6) Uani 1 d .
O4 O -0.00042(14) -0.11098(18) 0.32290(15) 0.0194(3) Uani 1 d .
O6 O 0.20877(15) 0.15285(15) 0.41576(14) 0.0242(3) Uani 1 d .
O1 O -0.01281(15) 0.10923(17) 0.62848(14) 0.0198(3) Uani 1 d .
O5 O -0.13699(16) 0.15134(15) 0.40468(12) 0.0231(3) Uani 1 d .
O2 O 0.16842(15) -0.12258(13) 0.53868(12) 0.0193(2) Uani 1 d .
O3 O -0.17860(17) -0.18027(16) 0.55083(14) 0.0275(3) Uani 1 d .
C1 C 0.2050(2) -0.2547(2) 0.51242(16) 0.0205(3) Uani 1 d .
H1 H 0.1398 -0.3057 0.4609 0.025 Uiso 1 calc R
C2 C 0.0074(2) -0.04532(16) 0.2259(3) 0.0189(3) Uani 1 d .
H2 H 0.0092 0.0575 0.2265 0.023 Uiso 1 calc R
C3 C 0.24798(19) 0.2783(2) 0.44698(17) 0.0193(3) Uani 1 d .
H3 H 0.1891 0.3240 0.5054 0.023 Uiso 1 calc R
C4 C -0.0062(2) 0.50043(15) 0.7238(10) 0.0212(4) Uani 1 d .
N3 N -0.01413(19) 0.64610(15) 0.7298(3) 0.0267(3) Uani 1 d .
H3A H -0.0804 0.6933 0.6870 0.032 Uiso 1 calc R
H3B H 0.0470 0.6937 0.7765 0.032 Uiso 1 calc R
N2 N -0.0961(2) 0.42439(19) 0.65463(19) 0.0333(4) Uani 1 d .
H2A H -0.1635 0.4687 0.6108 0.040 Uiso 1 calc R
H2B H -0.0884 0.3297 0.6525 0.040 Uiso 1 calc R
N1 N 0.0926(2) 0.4296(2) 0.7988(2) 0.0326(4) Uani 1 d .
H1A H 0.138(5) 0.472(4) 0.828(3) 0.051(10) Uiso 1 d .
H1B H 0.084(4) 0.341(3) 0.800(2) 0.037(7) Uiso 1 d .

loop_
_atom_site_aniso_label
_atom_site_aniso_U_11
_atom_site_aniso_U_22
_atom_site_aniso_U_33
_atom_site_aniso_U_23
_atom_site_aniso_U_13
_atom_site_aniso_U_12
Cu1 0.01738(10) 0.01260(9) 0.00988(9) -0.00047(5) -0.00094(9) 0.00315(6)
O4 0.0319(8) 0.0142(7) 0.0120(8) 0.0004(6) -0.0013(4) 0.0010(4)
O6 0.0231(6) 0.0180(6) 0.0316(7) 0.0008(5) 0.0035(6) -0.0052(5)
O1 0.0323(7) 0.0152(7) 0.0120(8) 0.0000(6) -0.0003(5) 0.0025(4)
O5 0.0262(6) 0.0251(6) 0.0180(5) 0.0044(5) 0.0019(5) 0.0119(5)
O2 0.0203(5) 0.0165(6) 0.0212(6) -0.0014(5) -0.0046(5) 0.0037(5)
O3 0.0278(6) 0.0258(7) 0.0290(7) 0.0040(6) -0.0056(6) -0.0124(6)
C1 0.0236(8) 0.0191(7) 0.0187(7) -0.0013(6) -0.0040(7) 0.0019(6)
C2 0.0290(8) 0.0127(6) 0.0150(6) 0.0014(11) 0.0001(6) 0.0006(6)
C3 0.0180(7) 0.0208(7) 0.0190(8) 0.0008(6) 0.0019(5) -0.0003(6)
C4 0.0222(8) 0.0187(8) 0.0228(9) 0.0015(8) -0.0040(8) 0.0003(6)
N3 0.0357(8) 0.0156(6) 0.0287(7) -0.0014(9) -0.0098(7) -0.0003(5)
N2 0.0386(9) 0.0190(7) 0.0424(10) -0.0052(7) -0.0218(8) 0.0043(7)
N1 0.0366(10) 0.0205(8) 0.0408(10) 0.0049(8) -0.0198(9) -0.0040(7)

loop_
_atom_type_symbol
_atom_type_description
_atom_type_scat_dispersion_real
_atom_type_scat_dispersion_imag
_atom_type_scat_source
C C 0.0033 0.0016 'International Tables Vol C Tables 4.2.6.8 and 6.1.1.4'
H H 0.0000 0.0000 'International Tables Vol C Tables 4.2.6.8 and 6.1.1.4'
N N 0.0061 0.0033 'International Tables Vol C Tables 4.2.6.8 and 6.1.1.4'
O O 0.0106 0.0060 'International Tables Vol C Tables 4.2.6.8 and 6.1.1.4'
Cu Cu 0.3201 1.2651 'International Tables Vol C Tables 4.2.6.8 and 6.1.1.4'

loop_
_geom_angle_atom_site_label_1
_geom_angle_atom_site_label_2
_geom_angle_atom_site_label_3
_geom_angle
_geom_angle_site_symmetry_1
_geom_angle_site_symmetry_3
O4 Cu1 O6 91.46(7) . .
O4 Cu1 O3 88.87(6) . .
O1 Cu1 O4 178.90(5) . .
O1 Cu1 O6 89.25(6) . .
O1 Cu1 O3 90.58(7) . .
O5 Cu1 O4 89.85(8) . .
O5 Cu1 O6 84.95(6) . .
O5 Cu1 O1 89.37(6) . .
O5 Cu1 O2 166.79(6) . .
O5 Cu1 O3 105.55(5) . .
O2 Cu1 O4 91.23(6) . .
O2 Cu1 O6 81.86(5) . .
O2 Cu1 O1 89.70(7) . .
O2 Cu1 O3 87.64(6) . .
O3 Cu1 O6 169.49(6) . .
C2 O4 Cu1 121.93(16) . .
C3 O6 Cu1 131.11(13) . .
C2 O1 Cu1 122.34(15) 2 .
C3 O5 Cu1 130.09(14) 4_455 .
C1 O2 Cu1 128.66(12) . .
C1 O3 Cu1 135.16(14) 4_445 .
O3 C1 O2 124.27(17) 4_545 .
O1 C2 O4 124.15(14) 2_554 .
O6 C3 O5 124.31(18) . 4
N3 C4 N1 118.0(6) . .
N2 C4 N3 122.0(5) . .
N2 C4 N1 119.85(15) . .

loop_
_geom_bond_atom_site_label_1
_geom_bond_atom_site_label_2
_geom_bond_distance
_geom_bond_site_symmetry_2
Cu1 O4 2.009(2) .
Cu1 O6 2.3920(14) .
Cu1 O1 1.995(2) .
Cu1 O5 1.9595(14) .
Cu1 O2 1.9734(13) .
Cu1 O3 2.3592(15) .
O4 C2 1.254(3) .
O6 C3 1.235(2) .
O1 C2 1.249(4) 2
O5 C3 1.266(2) 4_455
O2 C1 1.271(2) .
O3 C1 1.235(2) 4_445
C1 O3 1.235(2) 4_545
C2 O1 1.249(4) 2_554
C3 O5 1.266(2) 4
C4 N3 1.321(2) .
C4 N2 1.297(7) .
C4 N1 1.359(7) .
